data_1542362
loop_
_publ_author_name
'M\"ohlmann, Lennart'
'Chang, Geng-Hua'
'Madhusudhan Reddy, G.'
'Lee, Chia-Jui'
'Lin, Wenwei'

_publ_section_title
;
 Organocatalytic Enantioselective Synthesis of Tetrahydrofluoren-9-ones
 via Vinylogous Michael Addition/Henry Reaction Cascade of
 1,3-Indandione-Derived Pronucleophiles.
;
_journal_issue 4
_journal_name_full 'Organic letters'
_journal_page_first 688
_journal_page_last 691
_journal_paper_doi 10.1021/acs.orglett.5b03663
_journal_volume 18
_journal_year 2016
_chemical_absolute_configuration unk
_chemical_formula_moiety 'C25 H18 Br N O4'
_chemical_formula_sum 'C25 H18 Br N O4'
_chemical_formula_weight 476.31
_chemical_name_systematic
;
 ?
;
_space_group_IT_number 4
_symmetry_cell_setting monoclinic
_symmetry_space_group_name_Hall 'P 2yb'
_symmetry_space_group_name_H-M 'P 1 21 1'
_atom_sites_solution_hydrogens geom
_atom_sites_solution_primary direct
_atom_sites_solution_secondary difmap
_audit_creation_method SHELXL-97
_cell_angle_alpha 90.00
_cell_angle_beta 106.202(2)
_cell_angle_gamma 90.00
_cell_formula_units_Z 2
_cell_length_a 10.4822(4)
_cell_length_b 5.9694(2)
_cell_length_c 17.3911(7)
_cell_measurement_reflns_used 4230
_cell_measurement_temperature 200(2)
_cell_measurement_theta_max 24.84
_cell_measurement_theta_min 2.44
_cell_volume 1044.98(7)
_computing_molecular_graphics 'Ortep-3 for Windows (Farrugia, 1997)'
_computing_publication_material 'WinGX publication routines (Farrugia, 1999)'
_computing_structure_refinement 'SHELXL-97 (Sheldrick, 1997)'
_computing_structure_solution 'SHELXS-86 (Sheldrick, 1986)'
_diffrn_ambient_temperature 200(2)
_diffrn_measured_fraction_theta_full 0.993
_diffrn_measured_fraction_theta_max 0.993
_diffrn_measurement_device_type 'Bruker APEX2'
_diffrn_radiation_monochromator graphite
_diffrn_radiation_source 'fine-focus sealed tube'
_diffrn_radiation_type MoK\a
_diffrn_radiation_wavelength 0.71073
_diffrn_reflns_av_R_equivalents 0.0234
_diffrn_reflns_av_sigmaI/netI 0.0560
_diffrn_reflns_limit_h_max 12
_diffrn_reflns_limit_h_min -12
_diffrn_reflns_limit_k_max 5
_diffrn_reflns_limit_k_min -7
_diffrn_reflns_limit_l_max 20
_diffrn_reflns_limit_l_min -14
_diffrn_reflns_number 7186
_diffrn_reflns_theta_full 25.03
_diffrn_reflns_theta_max 25.03
_diffrn_reflns_theta_min 1.22
_exptl_absorpt_coefficient_mu 2.000
_exptl_absorpt_correction_T_max 0.8405
_exptl_absorpt_correction_T_min 0.6788
_exptl_absorpt_correction_type multi-scan
_exptl_crystal_colour yellow
_exptl_crystal_density_diffrn 1.514
_exptl_crystal_density_method 'not measured'
_exptl_crystal_description prism
_exptl_crystal_F_000 484
_exptl_crystal_size_max 0.21
_exptl_crystal_size_mid 0.12
_exptl_crystal_size_min 0.09
_refine_diff_density_max 0.232
_refine_diff_density_min -0.336
_refine_diff_density_rms 0.042
_refine_ls_abs_structure_details 'Flack H D (1983), Acta Cryst. A39, 876-881'
_refine_ls_abs_structure_Flack 0.014(7)
_refine_ls_extinction_method none
_refine_ls_goodness_of_fit_ref 1.031
_refine_ls_hydrogen_treatment constr
_refine_ls_matrix_type full
_refine_ls_number_parameters 280
_refine_ls_number_reflns 3134
_refine_ls_number_restraints 1
_refine_ls_restrained_S_all 1.031
_refine_ls_R_factor_all 0.0369
_refine_ls_R_factor_gt 0.0276
_refine_ls_shift/su_max 0.001
_refine_ls_shift/su_mean 0.000
_refine_ls_structure_factor_coef Fsqd
_refine_ls_weighting_details 'calc w=1/[\s^2^(Fo^2^)+(0.0000P)^2^+0.2420P] where P=(Fo^2^+2Fc^2^)/3'
_refine_ls_weighting_scheme calc
_refine_ls_wR_factor_gt 0.0529
_refine_ls_wR_factor_ref 0.0606
_reflns_number_gt 2717
_reflns_number_total 3134
_reflns_threshold_expression >2sigma(I)
_cod_data_source_file ol5b03663_si_003.cif
_cod_data_source_block a17001a
_cod_depositor_comments 'Adding full bibliography for 1542362--1542364.cif.'
_cod_original_sg_symbol_H-M 'P 21'
_cod_database_code 1542362

loop_
_symmetry_equiv_pos_as_xyz
'x, y, z'
'-x, y+1/2, -z'

loop_
_atom_site_label
_atom_site_type_symbol
_atom_site_fract_x
_atom_site_fract_y
_atom_site_fract_z
_atom_site_U_iso_or_equiv
_atom_site_adp_type
_atom_site_occupancy
_atom_site_symmetry_multiplicity
_atom_site_calc_flag
_atom_site_refinement_flags
C1 C 1.4111(3) 0.8263(5) 0.32393(18) 0.0326(8) Uani 1 1 d .
C2 C 1.3538(3) 0.6295(5) 0.33730(18) 0.0341(8) Uani 1 1 d .
H2 H 1.3964 0.5373 0.3815 0.041 Uiso 1 1 calc R
C3 C 1.2335(3) 0.5665(5) 0.28593(17) 0.0302(7) Uani 1 1 d .
H3 H 1.1936 0.4300 0.2952 0.036 Uiso 1 1 calc R
C4 C 1.1695(3) 0.6987(5) 0.22089(15) 0.0220(7) Uani 1 1 d .
C5 C 1.2331(3) 0.8926(6) 0.20709(15) 0.0276(7) Uani 1 1 d .
H5 H 1.1931 0.9817 0.1615 0.033 Uiso 1 1 calc R
C6 C 1.3534(3) 0.9584(5) 0.25838(17) 0.0316(8) Uani 1 1 d .
H6 H 1.3954 1.0922 0.2487 0.038 Uiso 1 1 calc R
C7 C 1.0314(3) 0.6396(5) 0.16719(16) 0.0247(7) Uani 1 1 d .
H7 H 0.9978 0.7706 0.1314 0.030 Uiso 1 1 calc R
C8 C 1.0444(3) 0.4410(6) 0.11442(16) 0.0348(7) Uani 1 1 d .
H8A H 1.1181 0.4693 0.0904 0.042 Uiso 1 1 calc R
H8B H 1.0661 0.3043 0.1478 0.042 Uiso 1 1 calc R
C9 C 0.9306(3) 0.5901(5) 0.21477(15) 0.0207(6) Uani 1 1 d .
H9A H 0.8457 0.5403 0.1774 0.025 Uiso 1 1 calc R
H9B H 0.9647 0.4668 0.2531 0.025 Uiso 1 1 calc R
C10 C 0.9057(3) 0.7942(5) 0.26013(15) 0.0202(6) Uani 1 1 d .
C11 C 1.0006(3) 0.8277(4) 0.34165(16) 0.0201(7) Uani 1 1 d .
C12 C 1.0812(3) 1.0159(5) 0.35794(17) 0.0257(7) Uani 1 1 d .
H12 H 1.0722 1.1293 0.3185 0.031 Uiso 1 1 calc R
C13 C 1.1755(3) 1.0393(5) 0.43204(17) 0.0299(8) Uani 1 1 d .
H13 H 1.2321 1.1666 0.4426 0.036 Uiso 1 1 calc R
C14 C 1.1862(3) 0.8774(6) 0.48980(16) 0.0328(8) Uani 1 1 d .
H14 H 1.2498 0.8943 0.5405 0.039 Uiso 1 1 calc R
C15 C 1.1053(3) 0.6904(5) 0.47474(17) 0.0310(8) Uani 1 1 d .
H15 H 1.1119 0.5806 0.5152 0.037 Uiso 1 1 calc R
C16 C 1.0140(3) 0.6638(5) 0.39989(16) 0.0270(7) Uani 1 1 d .
H16 H 0.9607 0.5326 0.3887 0.032 Uiso 1 1 calc R
C17 C 0.8062(2) 0.9372(6) 0.22799(14) 0.0217(6) Uani 1 1 d .
C18 C 0.7657(3) 1.1389(5) 0.26711(17) 0.0238(7) Uani 1 1 d .
C19 C 0.6449(3) 1.2317(5) 0.21040(15) 0.0210(7) Uani 1 1 d .
C20 C 0.5729(3) 1.4198(6) 0.21878(15) 0.0285(6) Uani 1 1 d .
H20 H 0.5992 1.5105 0.2654 0.034 Uiso 1 1 calc R
C21 C 0.4611(3) 1.4718(5) 0.15681(17) 0.0321(8) Uani 1 1 d .
H21 H 0.4101 1.6003 0.1611 0.038 Uiso 1 1 calc R
C22 C 0.4227(3) 1.3397(5) 0.08888(17) 0.0366(9) Uani 1 1 d .
H22 H 0.3458 1.3790 0.0473 0.044 Uiso 1 1 calc R
C23 C 0.4943(3) 1.1515(5) 0.08054(17) 0.0317(8) Uani 1 1 d .
H23 H 0.4669 1.0600 0.0342 0.038 Uiso 1 1 calc R
C24 C 0.6075(3) 1.0994(5) 0.14173(16) 0.0233(7) Uani 1 1 d .
C25 C 0.7060(2) 0.9168(6) 0.14756(14) 0.0239(6) Uani 1 1 d .
N1 N 0.9182(3) 0.4038(6) 0.04903(15) 0.0396(6) Uani 1 1 d .
O1 O 0.8902(3) 0.5369(4) -0.00548(13) 0.0573(7) Uani 1 1 d .
O2 O 0.8512(3) 0.2391(5) 0.05437(16) 0.0695(9) Uani 1 1 d .
O3 O 0.8194(2) 1.2172(3) 0.33318(11) 0.0309(5) Uani 1 1 d .
O4 O 0.7041(2) 0.7781(3) 0.09590(11) 0.0369(6) Uani 1 1 d .
Br1 Br 1.57440(3) 0.91907(8) 0.39643(2) 0.06310(15) Uani 1 1 d .

loop_
_atom_site_aniso_label
_atom_site_aniso_U_11
_atom_site_aniso_U_22
_atom_site_aniso_U_33
_atom_site_aniso_U_23
_atom_site_aniso_U_13
_atom_site_aniso_U_12
C1 0.0219(16) 0.038(2) 0.0349(19) -0.0049(15) 0.0027(14) -0.0065(14)
C2 0.0240(18) 0.039(2) 0.0364(19) 0.0132(16) 0.0042(14) 0.0040(16)
C3 0.0274(17) 0.0283(18) 0.0352(19) 0.0066(15) 0.0093(14) -0.0016(15)
C4 0.0211(16) 0.0237(16) 0.0229(16) 0.0002(14) 0.0089(12) 0.0045(14)
C5 0.0267(15) 0.0290(17) 0.0298(15) 0.0068(17) 0.0124(12) 0.0044(16)
C6 0.0330(17) 0.0233(19) 0.0415(19) 0.0038(16) 0.0154(14) -0.0020(16)
C7 0.0260(16) 0.0255(16) 0.0226(16) 0.0039(14) 0.0066(13) 0.0043(14)
C8 0.0329(16) 0.0372(19) 0.0323(16) -0.0065(18) 0.0059(13) 0.0084(19)
C9 0.0205(15) 0.0208(15) 0.0179(16) -0.0022(13) 0.0005(12) 0.0006(13)
C10 0.0203(15) 0.0233(15) 0.0180(15) -0.0003(13) 0.0070(12) -0.0071(13)
C11 0.0203(15) 0.0223(16) 0.0182(16) -0.0012(13) 0.0063(12) 0.0015(13)
C12 0.0236(16) 0.0259(17) 0.0253(17) 0.0031(13) 0.0032(13) -0.0016(13)
C13 0.0240(17) 0.0318(18) 0.0302(19) -0.0036(15) 0.0017(14) -0.0073(14)
C14 0.0266(15) 0.046(2) 0.0209(16) -0.0037(17) -0.0009(12) 0.0034(17)
C15 0.0348(19) 0.0382(19) 0.0184(16) 0.0044(15) 0.0045(14) -0.0008(16)
C16 0.0291(17) 0.0285(18) 0.0226(17) 0.0001(15) 0.0060(14) -0.0046(15)
C17 0.0230(14) 0.0263(16) 0.0160(13) 0.0007(15) 0.0056(11) -0.0013(16)
C18 0.0217(16) 0.0291(17) 0.0216(17) -0.0017(15) 0.0076(13) -0.0066(14)
C19 0.0198(15) 0.0246(17) 0.0202(16) 0.0008(13) 0.0085(12) -0.0021(13)
C20 0.0270(15) 0.0315(16) 0.0291(15) -0.0044(19) 0.0113(12) -0.0014(18)
C21 0.0272(16) 0.033(2) 0.0392(19) 0.0043(15) 0.0139(14) 0.0106(15)
C22 0.0270(17) 0.055(3) 0.0252(18) 0.0092(15) 0.0038(14) 0.0126(16)
C23 0.0252(18) 0.046(2) 0.0214(16) -0.0029(15) 0.0019(13) 0.0075(16)
C24 0.0224(15) 0.0297(17) 0.0178(16) -0.0006(14) 0.0059(12) 0.0007(14)
C25 0.0236(13) 0.0302(15) 0.0172(14) 0.0036(18) 0.0046(11) 0.0015(17)
N1 0.0402(15) 0.0499(18) 0.0316(16) -0.0143(18) 0.0151(12) -0.0042(19)
O1 0.0637(18) 0.0754(18) 0.0263(14) 0.0040(14) 0.0017(13) -0.0019(15)
O2 0.071(2) 0.066(2) 0.0752(19) -0.0186(16) 0.0265(16) -0.0360(17)
O3 0.0293(12) 0.0372(13) 0.0229(11) -0.0102(10) 0.0017(9) 0.0004(10)
O4 0.0431(14) 0.0399(13) 0.0215(11) -0.0102(11) -0.0013(10) 0.0099(11)
Br1 0.0397(2) 0.0810(3) 0.0562(2) 0.0063(3) -0.00718(15) -0.0256(2)

loop_
_atom_type_symbol
_atom_type_description
_atom_type_scat_dispersion_real
_atom_type_scat_dispersion_imag
_atom_type_scat_source
C C 0.0033 0.0016 'International Tables Vol C Tables 4.2.6.8 and 6.1.1.4'
H H 0.0000 0.0000 'International Tables Vol C Tables 4.2.6.8 and 6.1.1.4'
N N 0.0061 0.0033 'International Tables Vol C Tables 4.2.6.8 and 6.1.1.4'
O O 0.0106 0.0060 'International Tables Vol C Tables 4.2.6.8 and 6.1.1.4'
Br Br -0.2901 2.4595 'International Tables Vol C Tables 4.2.6.8 and 6.1.1.4'

loop_
_geom_angle_atom_site_label_1
_geom_angle_atom_site_label_2
_geom_angle_atom_site_label_3
_geom_angle
C2 C1 C6 121.3(3)
C2 C1 Br1 119.6(2)
C6 C1 Br1 119.2(2)
C1 C2 C3 119.3(3)
C1 C2 H2 120.3
C3 C2 H2 120.3
C2 C3 C4 121.3(3)
C2 C3 H3 119.4
C4 C3 H3 119.4
C3 C4 C5 117.9(3)
C3 C4 C7 121.7(3)
C5 C4 C7 120.3(2)
C6 C5 C4 121.3(3)
C6 C5 H5 119.3
C4 C5 H5 119.3
C1 C6 C5 118.8(3)
C1 C6 H6 120.6
C5 C6 H6 120.6
C4 C7 C8 108.5(2)
C4 C7 C9 113.0(2)
C8 C7 C9 111.3(2)
C4 C7 H7 108.0
C8 C7 H7 108.0
C9 C7 H7 108.0
N1 C8 C7 111.2(2)
N1 C8 H8A 109.4
C7 C8 H8A 109.4
N1 C8 H8B 109.4
C7 C8 H8B 109.4
H8A C8 H8B 108.0
C10 C9 C7 111.6(2)
C10 C9 H9A 109.3
C7 C9 H9A 109.3
C10 C9 H9B 109.3
C7 C9 H9B 109.3
H9A C9 H9B 108.0
C17 C10 C11 122.8(2)
C17 C10 C9 121.4(2)
C11 C10 C9 115.8(2)
C12 C11 C16 119.4(3)
C12 C11 C10 120.4(2)
C16 C11 C10 120.1(2)
C11 C12 C13 120.3(3)
C11 C12 H12 119.9
C13 C12 H12 119.9
C14 C13 C12 119.8(3)
C14 C13 H13 120.1
C12 C13 H13 120.1
C13 C14 C15 120.5(3)
C13 C14 H14 119.7
C15 C14 H14 119.7
C14 C15 C16 119.6(3)
C14 C15 H15 120.2
C16 C15 H15 120.2
C11 C16 C15 120.4(3)
C11 C16 H16 119.8
C15 C16 H16 119.8
C10 C17 C18 127.3(2)
C10 C17 C25 126.6(3)
C18 C17 C25 105.9(2)
O3 C18 C19 124.6(3)
O3 C18 C17 128.2(3)
C19 C18 C17 107.2(2)
C20 C19 C24 121.3(2)
C20 C19 C18 128.7(2)
C24 C19 C18 110.1(2)
C19 C20 C21 117.8(3)
C19 C20 H20 121.1
C21 C20 H20 121.1
C22 C21 C20 121.1(3)
C22 C21 H21 119.4
C20 C21 H21 119.4
C23 C22 C21 121.1(3)
C23 C22 H22 119.5
C21 C22 H22 119.5
C22 C23 C24 118.3(3)
C22 C23 H23 120.8
C24 C23 H23 120.8
C23 C24 C19 120.4(3)
C23 C24 C25 130.2(3)
C19 C24 C25 109.5(2)
O4 C25 C24 125.5(2)
O4 C25 C17 127.3(3)
C24 C25 C17 107.2(3)
O1 N1 O2 124.6(3)
O1 N1 C8 117.8(3)
O2 N1 C8 117.6(3)

loop_
_geom_bond_atom_site_label_1
_geom_bond_atom_site_label_2
_geom_bond_distance
C1 C2 1.369(4)
C1 C6 1.379(4)
C1 Br1 1.903(3)
C2 C3 1.379(4)
C2 H2 0.9500
C3 C4 1.389(4)
C3 H3 0.9500
C4 C5 1.389(4)
C4 C7 1.529(4)
C5 C6 1.383(4)
C5 H5 0.9500
C6 H6 0.9500
C7 C8 1.529(4)
C7 C9 1.542(4)
C7 H7 1.0000
C8 N1 1.501(4)
C8 H8A 0.9900
C8 H8B 0.9900
C9 C10 1.513(4)
C9 H9A 0.9900
C9 H9B 0.9900
C10 C17 1.343(4)
C10 C11 1.501(4)
C11 C12 1.387(4)
C11 C16 1.387(4)
C12 C13 1.395(4)
C12 H12 0.9500
C13 C14 1.375(4)
C13 H13 0.9500
C14 C15 1.382(4)
C14 H14 0.9500
C15 C16 1.393(4)
C15 H15 0.9500
C16 H16 0.9500
C17 C18 1.501(4)
C17 C25 1.501(3)
C18 O3 1.223(3)
C18 C19 1.479(4)
C19 C20 1.383(4)
C19 C24 1.393(4)
C20 C21 1.388(3)
C20 H20 0.9500
C21 C22 1.383(4)
C21 H21 0.9500
C22 C23 1.381(4)
C22 H22 0.9500
C23 C24 1.390(4)
C23 H23 0.9500
C24 C25 1.486(4)
C25 O4 1.218(3)
N1 O1 1.208(4)
N1 O2 1.227(4)
